data_2007759
loop_
_publ_author_name
'Chun-Ying Duan'
'Xiao-Zeng You'
'T.C.W. Mak'

_publ_section_title
;Bis[\m-(di-2-pyridyl ketone
 thiosemicarbazonato-<i>N</i>^1^,<i>N</i>'',<i>S</i>:<i>N</i>')]bis[(acetato-<i>O</i>)copper(II)]
 Dimethanol Solvate
;
_journal_issue 10
_journal_name_full 'Acta Crystallographica Section C'
_journal_page_first 1397
_journal_page_last 1399
_journal_paper_doi 10.1107/S0108270198004764
_journal_volume 54
_journal_year 1998
_chemical_formula_iupac '[Cu2(C2 H3 O2)2(C12 H10 N5 S)2] , 2CH4 O'
_chemical_formula_moiety '(C14 H13 Cu N5 O2 S)2 , 2(C H4 O)'
_chemical_formula_sum 'C30 H34 Cu2 N10 O6 S2'
_chemical_formula_weight 821.89
_chemical_name_systematic
;
Bis[di-[(2-pyridine)ketone thiosemicarbazone]copper(II) acetate ]
dimethanol
;
_space_group_IT_number 15
_symmetry_cell_setting monoclinic
_symmetry_space_group_name_Hall '-C 2yc'
_symmetry_space_group_name_H-M 'C 1 2/c 1'
_audit_creation_method SHELXL
_cell_angle_alpha 90.00
_cell_angle_beta 113.660(10)
_cell_angle_gamma 90.00
_cell_formula_units_Z 4
_cell_length_a 22.457(2)
_cell_length_b 13.3460(10)
_cell_length_c 12.8960(10)
_cell_measurement_reflns_used 156
_cell_measurement_temperature 293(2)
_cell_measurement_theta_max 27.5
_cell_measurement_theta_min 1.75
_cell_volume 3540.2(6)
_computing_cell_refinement Biotex
_computing_data_collection 'Biotex (Krause & Phillips, 1992)'
_computing_data_reduction Biotex
_computing_molecular_graphics SHELXTL
_computing_publication_material SHELXTL
_computing_structure_refinement SHELXTL
_computing_structure_solution 'SHELXTL (Siemens, 1995)'
_diffrn_ambient_temperature 293(2)
_diffrn_measurement_device 'Rigaku RAXIS IIC imaging-plate'
_diffrn_measurement_method 'taking oscillation IP photos'
_diffrn_radiation_monochromator graphite
_diffrn_radiation_source 'rotating-anode generator'
_diffrn_radiation_type MoK\a
_diffrn_radiation_wavelength 0.71073
_diffrn_reflns_av_R_equivalents 0.0134
_diffrn_reflns_av_sigmaI/netI 0.1191
_diffrn_reflns_limit_h_max 26
_diffrn_reflns_limit_h_min -28
_diffrn_reflns_limit_k_max 16
_diffrn_reflns_limit_k_min 0
_diffrn_reflns_limit_l_max 16
_diffrn_reflns_limit_l_min 0
_diffrn_reflns_number 3719
_diffrn_reflns_theta_max 26.73
_diffrn_reflns_theta_min 1.82
_exptl_absorpt_coefficient_mu 1.376
_exptl_absorpt_correction_T_max 0.709
_exptl_absorpt_correction_T_min 0.552
_exptl_absorpt_correction_type 'ABSCOR (Higashi, 1995)'
_exptl_crystal_colour dark-blue
_exptl_crystal_density_diffrn 1.542
_exptl_crystal_description prism
_exptl_crystal_F_000 1688
_exptl_crystal_size_max 0.36
_exptl_crystal_size_mid 0.28
_exptl_crystal_size_min 0.25
_refine_diff_density_max 0.544
_refine_diff_density_min -0.429
_refine_ls_extinction_method none
_refine_ls_goodness_of_fit_all 1.024
_refine_ls_goodness_of_fit_obs 1.146
_refine_ls_hydrogen_treatment 'H atoms riding with fiexed Uiso'
_refine_ls_matrix_type full
_refine_ls_number_parameters 226
_refine_ls_number_reflns 3537
_refine_ls_number_restraints 0
_refine_ls_restrained_S_all 1.448
_refine_ls_restrained_S_obs 1.146
_refine_ls_R_factor_all 0.1070
_refine_ls_R_factor_obs 0.0637
_refine_ls_shift/esd_max 0.001
_refine_ls_shift/esd_mean 0.000
_refine_ls_structure_factor_coef Fsqd
_refine_ls_weighting_details 'w  = 1/[\s^2^(Fo^2^)+(0.0800P)^2^+0.0150P] where P=(Fo^2^+2Fc^2^)/3'
_refine_ls_weighting_scheme calc
_refine_ls_wR_factor_all 0.2548
_refine_ls_wR_factor_obs 0.1682
_reflns_number_observed 2519
_reflns_number_total 3553
_reflns_observed_criterion I>2\s(I)
_cod_data_source_file sk1118.cif
_cod_data_source_block dcu2
_cod_depositor_comments
;
The following automatic conversions were performed:

'_refine_ls_weighting_scheme' value 'calc w =
1/[\s^2^(Fo^2^)+(0.0800P)^2^+0.0150P] where P=(Fo^2^+2Fc^2^)/3' was
changed to 'calc'. New tag '_refine_ls_weighting_details' was
created. The value of the new tag was set to 'w =
1/[\s^2^(Fo^2^)+(0.0800P)^2^+0.0150P] where P=(Fo^2^+2Fc^2^)/3'.

Automatic conversion script
Id: cif_fix_values 3143 2015-03-26 13:38:13Z robertas 
;
_cod_original_cell_volume 3540.2(5)
_cod_original_sg_symbol_H-M 'C 2/c'
_cod_database_code 2007759

loop_
_symmetry_equiv_pos_as_xyz
'x, y, z'
'-x, y, -z+1/2'
'x+1/2, y+1/2, z'
'-x+1/2, y+1/2, -z+1/2'
'-x, -y, -z'
'x, -y, z-1/2'
'-x+1/2, -y+1/2, -z'
'x+1/2, -y+1/2, z-1/2'

loop_
_atom_site_aniso_label
_atom_site_aniso_U_11
_atom_site_aniso_U_22
_atom_site_aniso_U_33
_atom_site_aniso_U_12
_atom_site_aniso_U_13
_atom_site_aniso_U_23
Cu1 0.0477(3) 0.0424(3) 0.0581(4) -0.0044(2) 0.0219(3) 0.0002(2)
S1 0.0527(7) 0.0542(6) 0.0564(6) -0.0023(5) 0.0178(5) -0.0021(5)
O1 0.057(2) 0.048(2) 0.077(2) -0.0098(13) 0.029(2) -0.0014(14)
O2 0.069(2) 0.060(2) 0.066(2) 0.005(2) 0.033(2) 0.0041(15)
N1 0.065(2) 0.069(2) 0.049(2) -0.009(2) 0.024(2) -0.001(2)
N2 0.056(2) 0.046(2) 0.054(2) -0.007(2) 0.027(2) -0.006(2)
N3 0.052(2) 0.035(2) 0.053(2) -0.0024(14) 0.021(2) -0.0024(13)
N4 0.052(2) 0.039(2) 0.062(2) -0.0022(14) 0.027(2) -0.0002(14)
N5 0.049(2) 0.042(2) 0.061(2) -0.0010(14) 0.024(2) 0.0032(15)
C1 0.061(3) 0.037(2) 0.056(2) -0.001(2) 0.025(2) -0.002(2)
C2 0.053(2) 0.031(2) 0.056(2) -0.004(2) 0.024(2) 0.005(2)
C3 0.070(3) 0.048(2) 0.071(3) -0.003(2) 0.043(3) -0.001(2)
C4 0.094(4) 0.042(2) 0.067(3) -0.004(2) 0.045(3) 0.004(2)
C5 0.080(4) 0.054(3) 0.057(3) -0.006(2) 0.031(3) 0.003(2)
C6 0.062(3) 0.052(2) 0.058(3) -0.001(2) 0.024(2) 0.000(2)
C7 0.055(2) 0.036(2) 0.051(2) -0.001(2) 0.021(2) 0.001(2)
C8 0.049(3) 0.058(3) 0.084(3) -0.002(2) 0.030(2) 0.012(2)
C9 0.051(3) 0.079(3) 0.082(3) 0.006(3) 0.026(3) 0.002(3)
C10 0.069(3) 0.075(3) 0.083(4) 0.026(3) 0.033(3) -0.001(3)
C11 0.065(3) 0.051(2) 0.079(3) 0.005(2) 0.026(3) -0.008(2)
C12 0.047(2) 0.047(2) 0.046(2) 0.003(2) 0.021(2) 0.001(2)
C13 0.061(3) 0.045(2) 0.051(2) -0.008(2) 0.024(2) -0.003(2)
C14 0.068(3) 0.067(3) 0.075(3) -0.023(2) 0.036(3) -0.009(2)
O3 0.122(4) 0.059(2) 0.143(4) 0.006(2) 0.037(3) -0.001(3)
C15 0.079(5) 0.087(5) 0.250(12) -0.009(4) 0.003(6) 0.038(6)

loop_
_atom_site_label
_atom_site_fract_x
_atom_site_fract_y
_atom_site_fract_z
_atom_site_U_iso_or_equiv
_atom_site_thermal_displace_type
_atom_site_calc_flag
_atom_site_refinement_flags
_atom_site_occupancy
_atom_site_disorder_group
_atom_site_type_symbol
Cu1 0.34112(2) 0.88579(4) 0.08737(4) 0.0492(2) Uani d . 1 . Cu
S1 0.36658(6) 0.87828(8) 0.27663(10) 0.0558(3) Uani d . 1 . S
O1 0.41972(14) 0.9567(2) 0.0923(3) 0.0597(8) Uani d . 1 . O
O2 0.3748(2) 1.1064(2) 0.0812(3) 0.0633(8) Uani d . 1 . O
N1 0.2749(2) 0.8603(3) 0.3560(3) 0.0605(9) Uani d . 1 . N
H1A 0.3082(2) 0.8632(3) 0.4244(3) 0.080 Uiso d R 1 . H
H1B 0.2339(2) 0.8538(3) 0.3509(3) 0.080 Uiso d R 1 . H
N2 0.2339(2) 0.8588(3) 0.1644(3) 0.0503(8) Uani d . 1 . N
N3 0.2502(2) 0.8663(2) 0.0748(3) 0.0467(8) Uani d . 1 . N
N4 0.2940(2) 0.8862(2) -0.0828(3) 0.0497(8) Uani d . 1 . N
N5 0.1074(2) 0.7680(2) -0.0710(3) 0.0497(8) Uani d . 1 . N
C1 0.2860(2) 0.8640(3) 0.2614(4) 0.0509(10) Uani d . 1 . C
C2 0.2048(2) 0.8668(3) -0.0282(4) 0.0458(9) Uani d . 1 . C
C3 0.3198(3) 0.8923(3) -0.1601(4) 0.0586(11) Uani d . 1 . C
H3A 0.3661(3) 0.8976(3) -0.1341(4) 0.080 Uiso d R 1 . H
C4 0.2819(3) 0.8893(3) -0.2734(4) 0.0636(13) Uani d . 1 . C
H4A 0.3019(3) 0.8927(3) -0.3266(4) 0.080 Uiso d R 1 . H
C5 0.2156(3) 0.8832(3) -0.3107(4) 0.0627(13) Uani d . 1 . C
H5A 0.1886(3) 0.8811(3) -0.3902(4) 0.080 Uiso d R 1 . H
C6 0.1880(2) 0.8787(3) -0.2325(4) 0.0571(11) Uani d . 1 . C
H6A 0.1417(2) 0.8748(3) -0.2568(4) 0.080 Uiso d R 1 . H
C7 0.2283(2) 0.8778(3) -0.1181(3) 0.0475(10) Uani d . 1 . C
C8 0.0432(2) 0.7611(3) -0.0951(4) 0.0630(12) Uani d . 1 . C
H8A 0.0241(2) 0.6955(3) -0.1079(4) 0.080 Uiso d R 1 . H
C9 0.0043(2) 0.8415(4) -0.1013(4) 0.0708(13) Uani d . 1 . C
H9A -0.0406(2) 0.8330(4) -0.1145(4) 0.080 Uiso d R 1 . H
C10 0.0316(3) 0.9364(4) -0.0883(4) 0.0747(14) Uani d . 1 . C
H10A 0.0052(3) 0.9951(4) -0.0972(4) 0.080 Uiso d R 1 . H
C11 0.0975(2) 0.9454(4) -0.0629(4) 0.0657(12) Uani d . 1 . C
H11A 0.1182(2) 1.0099(4) -0.0508(4) 0.080 Uiso d R 1 . H
C12 0.1333(2) 0.8597(3) -0.0555(3) 0.0463(9) Uani d . 1 . C
C13 0.4213(2) 1.0513(3) 0.0907(3) 0.0518(10) Uani d . 1 . C
C14 0.4852(2) 1.0961(4) 0.0990(4) 0.0674(13) Uani d . 1 . C
H14A 0.4817(2) 1.1678(4) 0.0974(4) 0.080 Uiso d R 1 . H
H14B 0.5194(2) 1.0755(4) 0.1690(4) 0.080 Uiso d R 1 . H
H14C 0.4949(2) 1.0738(4) 0.0367(4) 0.080 Uiso d R 1 . H
O3 0.3602(2) 1.3131(3) 0.1255(4) 0.113(2) Uani d . 1 . O
H3B 0.3646(2) 1.2520(3) 0.1114(4) 0.080 Uiso d R 1 . H
C15 0.4020(4) 1.3360(6) 0.2529(8) 0.159(4) Uani d . 1 . C
H15A 0.3970(4) 1.4051(6) 0.2685(8) 0.080 Uiso d R 1 . H
H15B 0.3901(4) 1.2942(6) 0.3020(8) 0.080 Uiso d R 1 . H
H15C 0.4464(4) 1.3235(6) 0.2654(8) 0.080 Uiso d R 1 . H

loop_
_atom_type_symbol
_atom_type_description
_atom_type_scat_dispersion_real
_atom_type_scat_dispersion_imag
_atom_type_scat_source
C C 0.0033 0.0016 'International Tables Vol C Tables 4.2.6.8 and 6.1.1.4'
H H 0.0000 0.0000 'International Tables Vol C Tables 4.2.6.8 and 6.1.1.4'
N N 0.0061 0.0033 'International Tables Vol C Tables 4.2.6.8 and 6.1.1.4'
O O 0.0106 0.0060 'International Tables Vol C Tables 4.2.6.8 and 6.1.1.4'
S S 0.1246 0.1234 'International Tables Vol C Tables 4.2.6.8 and 6.1.1.4'
Cu Cu 0.3201 1.2651 'International Tables Vol C Tables 4.2.6.8 and 6.1.1.4'

loop_
_geom_angle_atom_site_label_1
_geom_angle_atom_site_label_2
_geom_angle_atom_site_label_3
_geom_angle_site_symmetry_3
_geom_angle
_geom_angle_publ_flag
O1 Cu1 N3 . 158.82(13) yes
O1 Cu1 N4 . 96.00(14) yes
N3 Cu1 N4 . 80.79(15) yes
O1 Cu1 S1 . 98.61(10) yes
N3 Cu1 S1 . 83.69(11) yes
N4 Cu1 S1 . 164.47(11) yes
O1 Cu1 N5 7_565 87.55(12) yes
N3 Cu1 N5 7_565 113.12(12) yes
N4 Cu1 N5 7_565 88.16(12) yes
S1 Cu1 N5 7_565 97.67(9) yes
C1 S1 Cu1 . 94.7(2) no
C13 O1 Cu1 . 120.5(3) no
C1 N2 N3 . 111.3(3) n
C2 N3 N2 . 120.0(3) n
C2 N3 Cu1 . 115.8(3) no
N2 N3 Cu1 . 124.1(3) no
C3 N4 C7 . 119.2(4) no
C3 N4 Cu1 . 128.0(3) no
C7 N4 Cu1 . 112.8(3) no
C12 N5 C8 . 117.2(4) no
C12 N5 Cu1 7_565 126.9(3) no
C8 N5 Cu1 7_565 115.3(3) no
N2 C1 N1 . 116.1(4) n
N2 C1 S1 . 126.2(3) n
N1 C1 S1 . 117.6(4) n
N3 C2 C7 . 115.0(4) n
N3 C2 C12 . 124.1(4) n
C7 C2 C12 . 120.8(4) no
N4 C3 C4 . 121.7(5) no
C3 C4 C5 . 120.0(5) no
C4 C5 C6 . 119.3(5) no
C5 C6 C7 . 119.0(5) no
N4 C7 C6 . 120.8(4) no
N4 C7 C2 . 115.5(4) no
C6 C7 C2 . 123.8(4) no
N5 C8 C9 . 123.9(4) no
C8 C9 C10 . 118.0(4) no
C9 C10 C11 . 119.0(5) no
C12 C11 C10 . 118.7(5) no
N5 C12 C11 . 123.0(4) no
N5 C12 C2 . 116.9(3) no
C11 C12 C2 . 120.1(4) no
O2 C13 O1 . 124.4(4) no
O2 C13 C14 . 120.5(4) no
O1 C13 C14 . 115.1(4) no

loop_
_geom_bond_atom_site_label_1
_geom_bond_atom_site_label_2
_geom_bond_site_symmetry_2
_geom_bond_distance
_geom_bond_publ_flag
Cu1 O1 . 1.981(3) yes
Cu1 N3 . 1.999(4) yes
Cu1 N4 . 2.018(4) yes
Cu1 S1 . 2.2747(13) yes
Cu1 N5 7_565 2.406(3) yes
S1 C1 . 1.752(5) yes
O1 C13 . 1.264(5) no
O2 C13 . 1.242(5) no
N1 C1 . 1.340(6) yes
N2 C1 . 1.328(6) yes
N2 N3 . 1.350(5) yes
N3 C2 . 1.310(5) yes
N4 C3 . 1.340(6) yes
N4 C7 . 1.364(6) no
N5 C12 . 1.335(5) no
N5 C8 . 1.350(5) no
N5 Cu1 7_565 2.406(3) yes
C2 C7 . 1.462(6) yes
C2 C12 . 1.503(6) yes
C3 C4 . 1.364(7) no
C4 C5 . 1.371(7) no
C5 C6 . 1.381(7) no
C6 C7 . 1.386(6) no
C8 C9 . 1.366(7) no
C9 C10 . 1.387(8) no
C10 C11 . 1.389(7) no
C11 C12 . 1.378(6) no
C13 C14 . 1.517(6) no
O3 C15 . 1.560(9) no
